data_7056906
loop_
_publ_author_name
'Yuan, Shifang'
'Wang, Lijing'
'Huang, Chuanbing'
'Niu, Chunxia'
'Xiang, Kai'
'Xu, Caihong'
'Solan, Gregory A.'
'Ma, Hongwei'
'Sun, Wen-Hua'

_publ_section_title
;
 Azasilicon-bridged heterocyclic arylamines: syntheses, structures and
 photophysical properties
;
_journal_issue 4
_journal_name_full 'New Journal of Chemistry'
_journal_page_first 3102
_journal_paper_doi 10.1039/C7NJ03876C
_journal_volume 42
_journal_year 2018
_chemical_formula_sum 'C32 H30.7 N2'
_chemical_formula_weight 443.28
_space_group_crystal_system triclinic
_space_group_IT_number 2
_space_group_name_Hall '-P 1'
_space_group_name_H-M_alt 'P -1'
_symmetry_space_group_name_Hall '-P 1'
_symmetry_space_group_name_H-M 'P -1'
_atom_sites_solution_hydrogens mixed
_atom_sites_solution_primary direct
_atom_sites_solution_secondary difmap
_audit_creation_method SHELXL-2014/7
_audit_update_record
;
2018-01-12 deposited with the CCDC.
2018-01-15 downloaded from the CCDC.
;
_cell_angle_alpha 66.334(5)
_cell_angle_beta 82.721(4)
_cell_angle_gamma 83.176(5)
_cell_formula_units_Z 2
_cell_length_a 10.129(2)
_cell_length_b 11.495(3)
_cell_length_c 12.113(3)
_cell_measurement_reflns_used 7175
_cell_measurement_temperature 296(2)
_cell_measurement_theta_max 25.049
_cell_measurement_theta_min 1.94
_cell_volume 1277.7(5)
_computing_cell_refinement 'Apex2 (Bruker 2009)'
_computing_data_collection 'Apex2 (Bruker 2009)'
_computing_data_reduction 'Apex2 (Bruker 2009)'
_computing_molecular_graphics 'Olex2 (Dolomanov et al., 2009)'
_computing_publication_material 'Olex2 (Dolomanov et al., 2009)'
_computing_structure_refinement 'SHELXL-2014/7 (Sheldrick, 2014)'
_computing_structure_solution 'Apex2 (Bruker 2009)'
_diffrn_ambient_temperature 296(2)
_diffrn_measured_fraction_theta_full 0.999
_diffrn_measured_fraction_theta_max 0.999
_diffrn_measurement_device_type 'Bruker ApexII CCD'
_diffrn_measurement_method '\f and \w scan'
_diffrn_radiation_type MoK\a
_diffrn_radiation_wavelength 0.71073
_diffrn_reflns_av_R_equivalents 0.0321
_diffrn_reflns_av_unetI/netI 0.0653
_diffrn_reflns_Laue_measured_fraction_full 0.999
_diffrn_reflns_Laue_measured_fraction_max 0.999
_diffrn_reflns_limit_h_max 11
_diffrn_reflns_limit_h_min -12
_diffrn_reflns_limit_k_max 10
_diffrn_reflns_limit_k_min -13
_diffrn_reflns_limit_l_max 11
_diffrn_reflns_limit_l_min -14
_diffrn_reflns_number 7175
_diffrn_reflns_point_group_measured_fraction_full 0.999
_diffrn_reflns_point_group_measured_fraction_max 0.999
_diffrn_reflns_theta_full 25.049
_diffrn_reflns_theta_max 25.049
_diffrn_reflns_theta_min 1.940
_diffrn_source 'sealed tube'
_exptl_absorpt_coefficient_mu 0.067
_exptl_absorpt_correction_T_max 0.990
_exptl_absorpt_correction_T_min 0.985
_exptl_absorpt_correction_type multi-scan
_exptl_absorpt_process_details
;
SADABS v.2.10 (Bruker,2003) was used for absorption correction.
R(int) was 0.0920 before and 0.0258 after correction.
The Ratio of minimum to maximum transmission is 0.4414.
The \l/2 correction factor is 0.0015.
;
_exptl_crystal_colour colorless
_exptl_crystal_density_diffrn 1.152
_exptl_crystal_description block
_exptl_crystal_F_000 473
_exptl_crystal_size_max 0.220
_exptl_crystal_size_mid 0.190
_exptl_crystal_size_min 0.150
_exptl_transmission_factor_max 0.990
_exptl_transmission_factor_min 0.985
_refine_diff_density_max 0.135
_refine_diff_density_min -0.133
_refine_diff_density_rms 0.031
_refine_ls_extinction_coef 0.016(3)
_refine_ls_extinction_expression Fc^*^=kFc[1+0.001xFc^2^\l^3^/sin(2\q)]^-1/4^
_refine_ls_extinction_method 'SHELXL-2014/7 (Sheldrick 2014'
_refine_ls_goodness_of_fit_ref 0.978
_refine_ls_hydrogen_treatment mixed
_refine_ls_matrix_type full
_refine_ls_number_parameters 320
_refine_ls_number_reflns 4526
_refine_ls_number_restraints 0
_refine_ls_restrained_S_all 0.978
_refine_ls_R_factor_all 0.0946
_refine_ls_R_factor_gt 0.0478
_refine_ls_shift/su_max 0.000
_refine_ls_shift/su_mean 0.000
_refine_ls_structure_factor_coef Fsqd
_refine_ls_weighting_details 'w=1/[\s^2^(Fo^2^)+(0.0540P)^2^] where P=(Fo^2^+2Fc^2^)/3'
_refine_ls_weighting_scheme calc
_refine_ls_wR_factor_gt 0.1038
_refine_ls_wR_factor_ref 0.1241
_reflns_Friedel_coverage 0.000
_reflns_number_gt 2677
_reflns_number_total 4526
_reflns_threshold_expression 'I > 2\s(I)'
_cod_data_source_file c7nj03876c2.cif
_cod_data_source_block 1576215
_cod_depositor_comments
;
The following automatic conversions were performed:

'_atom_sites_solution_primary' value 'direct methods' was changed to
'direct'.

'_atom_sites_solution_secondary' value 'difference fourier map' was
changed to 'difmap'.

Automatic conversion script
Id: cif_fix_values 4973 2017-02-22 13:04:09Z antanas 

 Adding full bibliography for 7056899--7056909.cif.
;
_cod_original_cell_volume 1277.6(5)
_cod_original_formula_sum 'C32 H30.70 N2'
_cod_database_code 7056906
_shelx_shelxl_version_number 2014/7
_shelx_space_group_comment
;
The symmetry employed for this shelxl refinement is uniquely defined
by the following loop, which should always be used as a source of
symmetry information in preference to the above space-group names.
They are only intended as comments.
;
_shelx_estimated_absorpt_t_min 0.985
_shelx_estimated_absorpt_t_max 0.990

loop_
_space_group_symop_operation_xyz
'x, y, z'
'-x, -y, -z'

loop_
_atom_site_label
_atom_site_type_symbol
_atom_site_fract_x
_atom_site_fract_y
_atom_site_fract_z
_atom_site_U_iso_or_equiv
_atom_site_adp_type
_atom_site_occupancy
_atom_site_site_symmetry_order
_atom_site_calc_flag
_atom_site_refinement_flags_posn
_atom_site_refinement_flags_adp
_atom_site_refinement_flags_occupancy
_atom_site_disorder_assembly
_atom_site_disorder_group
N1 N 0.96896(16) 0.78220(16) 0.37965(15) 0.0448(5) Uani 1 1 d . . . . .
C1 C 1.0000(2) 0.55297(18) 0.45035(18) 0.0433(5) Uani 1 1 d . . . . .
H1 H 1.0530 0.5513 0.3824 0.052 Uiso 1 1 calc R U . . .
C2 C 0.92213(19) 0.67355(19) 0.43936(17) 0.0389(5) Uani 1 1 d . . . . .
C3 C 0.78552(19) 0.6712(2) 0.50244(17) 0.0418(5) Uani 1 1 d . . . . .
C4 C 0.7048(2) 0.5729(2) 0.52813(19) 0.0524(6) Uani 1 1 d . . . . .
H4 H 0.7352 0.5066 0.5038 0.063 Uiso 1 1 calc R U . . .
C5 C 0.5799(2) 0.5715(3) 0.5892(2) 0.0652(7) Uani 1 1 d . . . . .
H5 H 0.5268 0.5049 0.6053 0.078 Uiso 1 1 calc R U . . .
C6 C 0.5344(3) 0.6683(3) 0.6258(2) 0.0720(8) Uani 1 1 d . . . . .
H6 H 0.4511 0.6665 0.6684 0.086 Uiso 1 1 calc R U . . .
C7 C 0.6112(3) 0.7675(3) 0.5999(2) 0.0714(8) Uani 1 1 d . . . . .
H7 H 0.5791 0.8338 0.6237 0.086 Uiso 1 1 calc R U . . .
C8 C 0.7373(2) 0.7702(2) 0.5380(2) 0.0557(6) Uani 1 1 d . . . . .
H8 H 0.7890 0.8381 0.5205 0.067 Uiso 1 1 calc R U . . .
C9 C 1.1024(2) 0.78808(18) 0.32472(19) 0.0422(5) Uani 1 1 d . . . . .
C10 C 1.1255(2) 0.80276(19) 0.2041(2) 0.0461(6) Uani 1 1 d . . . . .
C11 C 1.2552(2) 0.8137(2) 0.1516(2) 0.0589(7) Uani 1 1 d . . . . .
H11 H 1.2728 0.8227 0.0715 0.071 Uiso 1 1 calc R U . . .
C12 C 1.3586(2) 0.8115(2) 0.2160(3) 0.0636(7) Uani 1 1 d . . . . .
H12 H 1.4456 0.8172 0.1798 0.076 Uiso 1 1 calc R U . . .
C13 C 1.3338(2) 0.8008(2) 0.3331(3) 0.0658(7) Uani 1 1 d . . . . .
H13 H 1.4042 0.8013 0.3753 0.079 Uiso 1 1 calc R U . . .
C14 C 1.2056(2) 0.7895(2) 0.3901(2) 0.0535(6) Uani 1 1 d . . . . .
C15 C 1.0118(2) 0.8081(2) 0.1333(2) 0.0651(7) Uani 1 1 d . . . . .
H15D H 0.9727 0.7276 0.1673 0.098 Uiso 1 1 calc R U . . .
H15E H 1.0444 0.8260 0.0506 0.098 Uiso 1 1 calc R U . . .
H15F H 0.9457 0.8740 0.1366 0.098 Uiso 1 1 calc R U . . .
C16 C 1.1778(3) 0.7806(3) 0.5185(2) 0.0895(10) Uani 1 1 d . . . . .
H16D H 1.1015 0.8368 0.5237 0.134 Uiso 1 1 calc R U . . .
H16E H 1.2540 0.8046 0.5421 0.134 Uiso 1 1 calc R U . . .
H16F H 1.1604 0.6947 0.5715 0.134 Uiso 1 1 calc R U . . .
N1A N 0.76919(16) 0.46787(16) 0.06140(15) 0.0436(5) Uani 1 1 d . . . . .
C1A C 0.56170(19) 0.4830(2) -0.02945(19) 0.0423(5) Uani 1 1 d . . . . .
H1A H 0.5721 0.5032 -0.1124 0.051 Uiso 0.3 1 calc R U P A 1
H1AB H 0.601(2) 0.562(2) -0.103(2) 0.022(6) Uiso 0.7 1 d . . P B 2
H1AC H 0.531(3) 0.415(3) -0.063(3) 0.059(9) Uiso 0.7 1 d . . P C 2
C2A C 0.67218(18) 0.41312(19) 0.05046(17) 0.0358(5) Uani 1 1 d . . . . .
C3A C 0.67086(18) 0.27340(19) 0.11829(17) 0.0361(5) Uani 1 1 d . . . . .
C4A C 0.5628(2) 0.2070(2) 0.12497(19) 0.0453(5) Uani 1 1 d . . . . .
H4A H 0.4867 0.2510 0.0879 0.054 Uiso 1 1 calc R U . . .
C5A C 0.5665(2) 0.0763(2) 0.1860(2) 0.0567(6) Uani 1 1 d . . . . .
H5A H 0.4930 0.0329 0.1900 0.068 Uiso 1 1 calc R U . . .
C6A C 0.6778(3) 0.0109(2) 0.2404(2) 0.0622(7) Uani 1 1 d . . . . .
H6A H 0.6800 -0.0771 0.2817 0.075 Uiso 1 1 calc R U . . .
C7A C 0.7864(2) 0.0748(2) 0.2344(2) 0.0609(7) Uani 1 1 d . . . . .
H7A H 0.8625 0.0298 0.2709 0.073 Uiso 1 1 calc R U . . .
C8A C 0.7832(2) 0.2050(2) 0.17464(19) 0.0491(6) Uani 1 1 d . . . . .
H8A H 0.8568 0.2476 0.1719 0.059 Uiso 1 1 calc R U . . .
C9A C 0.78005(19) 0.60053(19) -0.00538(19) 0.0404(5) Uani 1 1 d . . . . .
C10A C 0.74042(19) 0.6838(2) 0.0531(2) 0.0451(6) Uani 1 1 d . . . . .
C11A C 0.7538(2) 0.8128(2) -0.0127(2) 0.0533(6) Uani 1 1 d . . . . .
H11A H 0.7257 0.8699 0.0238 0.064 Uiso 1 1 calc R U . . .
C12A C 0.8077(2) 0.8576(2) -0.1304(2) 0.0587(7) Uani 1 1 d . . . . .
H12A H 0.8141 0.9446 -0.1736 0.070 Uiso 1 1 calc R U . . .
C13A C 0.8522(2) 0.7735(2) -0.1844(2) 0.0555(6) Uani 1 1 d . . . . .
H13A H 0.8911 0.8044 -0.2636 0.067 Uiso 1 1 calc R U . . .
C14A C 0.8404(2) 0.6440(2) -0.1234(2) 0.0461(6) Uani 1 1 d . . . . .
C15A C 0.8934(2) 0.5520(2) -0.1809(2) 0.0647(7) Uani 1 1 d . . . . .
H15A H 0.9496 0.4852 -0.1275 0.097 Uiso 1 1 calc R U . . .
H15B H 0.9443 0.5959 -0.2559 0.097 Uiso 1 1 calc R U . . .
H15C H 0.8203 0.5159 -0.1960 0.097 Uiso 1 1 calc R U . . .
C16A C 0.6891(2) 0.6325(2) 0.1849(2) 0.0630(7) Uani 1 1 d . . . . .
H16A H 0.6013 0.6048 0.1934 0.095 Uiso 1 1 calc R U . . .
H16B H 0.6856 0.6982 0.2153 0.095 Uiso 1 1 calc R U . . .
H16C H 0.7478 0.5618 0.2298 0.095 Uiso 1 1 calc R U . . .

loop_
_atom_site_aniso_label
_atom_site_aniso_U_11
_atom_site_aniso_U_22
_atom_site_aniso_U_33
_atom_site_aniso_U_23
_atom_site_aniso_U_13
_atom_site_aniso_U_12
N1 0.0461(11) 0.0361(11) 0.0448(11) -0.0096(9) -0.0017(8) -0.0004(8)
C1 0.0462(12) 0.0385(13) 0.0378(12) -0.0105(9) 0.0047(10) -0.0004(10)
C2 0.0413(12) 0.0384(13) 0.0316(11) -0.0091(10) -0.0045(9) 0.0017(10)
C3 0.0414(12) 0.0443(13) 0.0294(11) -0.0062(10) -0.0017(9) 0.0046(10)
C4 0.0438(13) 0.0617(16) 0.0462(14) -0.0162(12) -0.0016(11) -0.0031(12)
C5 0.0446(15) 0.092(2) 0.0529(16) -0.0227(15) 0.0016(12) -0.0094(14)
C6 0.0463(15) 0.114(3) 0.0446(15) -0.0229(16) 0.0001(12) 0.0027(17)
C7 0.0706(18) 0.085(2) 0.0502(16) -0.0282(15) 0.0018(14) 0.0235(16)
C8 0.0593(15) 0.0561(16) 0.0443(14) -0.0166(12) 0.0004(12) 0.0078(12)
C9 0.0428(13) 0.0269(11) 0.0493(14) -0.0078(10) -0.0016(11) -0.0028(9)
C10 0.0524(14) 0.0364(13) 0.0502(14) -0.0183(11) 0.0011(11) -0.0069(10)
C11 0.0636(17) 0.0499(15) 0.0637(16) -0.0262(13) 0.0137(14) -0.0120(13)
C12 0.0473(15) 0.0513(16) 0.086(2) -0.0241(14) 0.0098(14) -0.0096(12)
C13 0.0521(16) 0.0602(17) 0.078(2) -0.0150(14) -0.0146(14) -0.0117(13)
C14 0.0530(15) 0.0471(14) 0.0526(15) -0.0093(12) -0.0074(12) -0.0086(11)
C15 0.0689(16) 0.0772(19) 0.0552(15) -0.0316(14) -0.0044(13) -0.0079(14)
C16 0.091(2) 0.118(3) 0.0575(18) -0.0259(17) -0.0202(15) -0.0174(19)
N1A 0.0397(10) 0.0394(11) 0.0493(11) -0.0127(9) -0.0137(8) -0.0006(8)
C1A 0.0378(12) 0.0431(13) 0.0398(13) -0.0093(11) -0.0077(10) -0.0008(10)
C2A 0.0318(11) 0.0386(12) 0.0356(11) -0.0140(10) -0.0062(9) 0.0043(9)
C3A 0.0353(11) 0.0387(12) 0.0330(11) -0.0139(9) -0.0043(9) 0.0026(9)
C4A 0.0427(12) 0.0401(13) 0.0509(14) -0.0159(11) -0.0060(10) 0.0002(10)
C5A 0.0634(16) 0.0424(15) 0.0629(16) -0.0190(13) -0.0002(13) -0.0110(12)
C6A 0.0868(19) 0.0349(14) 0.0551(15) -0.0078(12) -0.0079(14) -0.0015(14)
C7A 0.0724(17) 0.0406(15) 0.0611(16) -0.0102(12) -0.0272(13) 0.0154(13)
C8A 0.0525(14) 0.0418(14) 0.0504(14) -0.0133(11) -0.0180(11) 0.0032(11)
C9A 0.0356(12) 0.0358(12) 0.0477(13) -0.0103(10) -0.0169(10) -0.0019(9)
C10A 0.0382(12) 0.0446(14) 0.0561(15) -0.0210(12) -0.0122(10) -0.0032(10)
C11A 0.0517(14) 0.0443(14) 0.0713(18) -0.0274(13) -0.0164(13) -0.0024(11)
C12A 0.0613(16) 0.0408(14) 0.0691(18) -0.0114(13) -0.0174(13) -0.0098(12)
C13A 0.0541(15) 0.0550(16) 0.0505(14) -0.0102(13) -0.0081(11) -0.0120(12)
C14A 0.0435(13) 0.0461(14) 0.0484(14) -0.0157(11) -0.0116(11) -0.0042(11)
C15A 0.0670(16) 0.0666(18) 0.0593(16) -0.0248(14) -0.0038(13) -0.0026(13)
C16A 0.0662(16) 0.0648(17) 0.0583(16) -0.0254(13) -0.0013(13) -0.0056(13)

loop_
_atom_type_symbol
_atom_type_description
_atom_type_scat_dispersion_real
_atom_type_scat_dispersion_imag
_atom_type_scat_source
C C 0.0033 0.0016 'International Tables Vol C Tables 4.2.6.8 and 6.1.1.4'
H H 0.0000 0.0000 'International Tables Vol C Tables 4.2.6.8 and 6.1.1.4'
N N 0.0061 0.0033 'International Tables Vol C Tables 4.2.6.8 and 6.1.1.4'

loop_
_geom_angle_atom_site_label_1
_geom_angle_atom_site_label_2
_geom_angle_atom_site_label_3
_geom_angle
_geom_angle_site_symmetry_1
C2 N1 C9 119.36(17) .
C1 C1 C2 125.0(2) 2_766
N1 C2 C1 122.32(18) .
N1 C2 C3 117.68(18) .
C1 C2 C3 119.97(18) .
C4 C3 C8 118.4(2) .
C4 C3 C2 122.4(2) .
C8 C3 C2 119.2(2) .
C5 C4 C3 121.2(2) .
C6 C5 C4 119.9(2) .
C7 C6 C5 120.1(2) .
C6 C7 C8 120.5(3) .
C3 C8 C7 119.8(2) .
C10 C9 C14 121.5(2) .
C10 C9 N1 119.34(19) .
C14 C9 N1 118.96(19) .
C11 C10 C9 118.1(2) .
C11 C10 C15 121.3(2) .
C9 C10 C15 120.64(19) .
C12 C11 C10 121.1(2) .
C13 C12 C11 120.1(2) .
C12 C13 C14 121.2(2) .
C13 C14 C9 118.0(2) .
C13 C14 C16 121.2(2) .
C9 C14 C16 120.8(2) .
C2A N1A C9A 120.69(17) .
C1A C1A C2A 116.7(2) 2_665
N1A C2A C3A 117.72(17) .
N1A C2A C1A 123.24(18) .
C3A C2A C1A 119.02(17) .
C4A C3A C8A 118.19(19) .
C4A C3A C2A 122.40(18) .
C8A C3A C2A 119.38(18) .
C5A C4A C3A 120.9(2) .
C6A C5A C4A 120.0(2) .
C5A C6A C7A 120.1(2) .
C6A C7A C8A 120.3(2) .
C7A C8A C3A 120.5(2) .
C14A C9A C10A 121.25(19) .
C14A C9A N1A 119.76(19) .
C10A C9A N1A 118.74(19) .
C11A C10A C9A 118.1(2) .
C11A C10A C16A 121.7(2) .
C9A C10A C16A 120.2(2) .
C12A C11A C10A 121.3(2) .
C11A C12A C13A 119.8(2) .
C12A C13A C14A 121.4(2) .
C13A C14A C9A 118.1(2) .
C13A C14A C15A 121.3(2) .
C9A C14A C15A 120.6(2) .

loop_
_geom_bond_atom_site_label_1
_geom_bond_atom_site_label_2
_geom_bond_distance
_geom_bond_site_symmetry_2
N1 C2 1.279(2) .
N1 C9 1.425(2) .
C1 C1 1.324(4) 2_766
C1 C2 1.476(3) .
C2 C3 1.491(3) .
C3 C4 1.384(3) .
C3 C8 1.388(3) .
C4 C5 1.380(3) .
C5 C6 1.367(4) .
C6 C7 1.366(4) .
C7 C8 1.394(3) .
C9 C10 1.394(3) .
C9 C14 1.395(3) .
C10 C11 1.382(3) .
C10 C15 1.502(3) .
C11 C12 1.375(3) .
C12 C13 1.367(3) .
C13 C14 1.385(3) .
C14 C16 1.509(3) .
N1A C2A 1.275(2) .
N1A C9A 1.421(2) .
C1A C1A 1.451(4) 2_665
C1A C2A 1.507(3) .
C2A C3A 1.482(3) .
C3A C4A 1.383(3) .
C3A C8A 1.390(3) .
C4A C5A 1.381(3) .
C5A C6A 1.364(3) .
C6A C7A 1.373(3) .
C7A C8A 1.374(3) .
C9A C14A 1.394(3) .
C9A C10A 1.400(3) .
C10A C11A 1.386(3) .
C10A C16A 1.508(3) .
C11A C12A 1.369(3) .
C12A C13A 1.377(3) .
C13A C14A 1.383(3) .
C14A C15A 1.502(3) .
